data_1552648
loop_
_publ_author_name
'Luo, Pan'
'Cheng, Yanfang'
'Yin, Zhiyong'
'Li, Chanjuan'
'Xu, Jun'
'Gu, Qiong'

_publ_section_title
;
 Monomeric and Dimeric Cytotoxic Guaianolide-Type Sesquiterpenoids from
 the Aerial Parts of Chrysanthemum indicum.
;
_journal_issue 2
_journal_name_full 'Journal of natural products'
_journal_page_first 349
_journal_page_last 357
_journal_paper_doi 10.1021/acs.jnatprod.8b00863
_journal_volume 82
_journal_year 2019
_chemical_formula_moiety 'C30 H38 O7'
_chemical_formula_sum 'C30 H38 O7'
_chemical_formula_weight 510.60
_space_group_crystal_system monoclinic
_space_group_IT_number 4
_space_group_name_Hall 'P 2yb'
_space_group_name_H-M_alt 'P 1 21 1'
_atom_sites_solution_hydrogens mixed
_atom_sites_solution_primary direct
_audit_creation_date 2018-01-16
_audit_creation_method
;
Olex2 1.2
(compiled 2017.08.10 svn.r3458 for OlexSys, GUI svn.r5381)
;
_cell_angle_alpha 90
_cell_angle_beta 102.3224(7)
_cell_angle_gamma 90
_cell_formula_units_Z 2
_cell_length_a 9.74469(7)
_cell_length_b 11.28356(7)
_cell_length_c 11.95583(9)
_cell_measurement_reflns_used 20353
_cell_measurement_temperature 100
_cell_measurement_theta_max 75.8310
_cell_measurement_theta_min 3.7610
_cell_volume 1284.315(16)
_computing_cell_refinement 'CrysAlisPro 1.171.38.41r (Rigaku OD, 2015)'
_computing_data_collection 'CrysAlisPro 1.171.38.41r (Rigaku OD, 2015)'
_computing_data_reduction 'CrysAlisPro 1.171.38.41r (Rigaku OD, 2015)'
_computing_molecular_graphics 'Olex2 (Dolomanov et al., 2009)'
_computing_publication_material 'Olex2 (Dolomanov et al., 2009)'
_computing_structure_refinement 'ShelXL (Sheldrick, 2015)'
_computing_structure_solution 'ShelXS (Sheldrick, 2008)'
_diffrn_ambient_temperature 100
_diffrn_detector 'CCD plate'
_diffrn_detector_area_resol_mean 8.2417
_diffrn_detector_type Onyx
_diffrn_measured_fraction_theta_full 0.999
_diffrn_measured_fraction_theta_max 0.999
_diffrn_measurement_details
;
List of Runs (angles in degrees, time in seconds):

  # Type    Start    End  Width  t~exp~   \w     \q     \k     \f   Frames
--------------------------------------------------------------------------
  1  \w     18.00 114.00   1.00    3.00    --   44.06  57.00  90.00   96
  2  \w     18.00 114.00   1.00    3.00    --   44.06  57.00-180.00   96
  3  \w     18.00 114.00   1.00    3.00    --   44.06  57.00   0.00   96
  4  \w      4.00  99.00   1.00    3.00    --   44.06-128.00 -54.00   95
  5  \w     37.00 132.00   1.00   10.00    --  108.00 -45.00 150.00   95
  6  \w     34.00 121.00   1.00   10.00    --  108.00-125.00 -30.00   87
  7  \w     34.00 140.00   1.00   10.00    --  108.00 -77.00 120.00  106
  8  \w     35.00 135.00   1.00   10.00    --  108.00 -30.00  60.00  100
  9  \w     69.00 178.00   1.00   10.00    --  108.00  15.00 -60.00  109
 10  \w     34.00 121.00   1.00   10.00    --  108.00-125.00 120.00   87
 11  \w     81.00 178.00   1.00   10.00    --  108.00  61.00 120.00   97
 12  \w     25.00 109.00   1.00   10.00    --  108.00 -94.00 -30.00   84
 13  \w     25.00 109.00   1.00   10.00    --  108.00 -94.00  30.00   84
 14  \w     34.00 121.00   1.00   10.00    --  108.00-125.00 150.00   87
 15  \w     38.00 135.00   1.00   10.00    --  108.00 -61.00 -30.00   97
 16  \w     25.00 109.00   1.00   10.00    --  108.00 -94.00-180.00   84
 17  \w     25.00 109.00   1.00   10.00    --  108.00 -94.00-120.00   84
 18  \w     76.00 178.00   1.00   10.00    --  108.00  77.00  90.00  102
 19  \w   -118.00 -73.00   1.00    3.00    --  -44.06-125.00   0.00   45
 20  \w    -26.00  70.00   1.00    3.00    --   44.06 -57.00  30.00   96
 21  \w     18.00 114.00   1.00    3.00    --   44.06  57.00 -90.00   96
 22  \w     73.00 118.00   1.00    3.00    --   44.06 125.00-180.00   45
 23  \w     76.00 178.00   1.00   10.00    --  108.00  77.00  60.00  102
 24  \w     84.00 178.00   1.00   10.00    --  108.00  45.00  60.00   94
 25  \w     81.00 178.00   1.00   10.00    --  108.00  30.00  30.00   97
 26  \w     76.00 178.00   1.00   10.00    --  108.00  77.00 -90.00  102
 27  \w     81.00 178.00   1.00   10.00    --  108.00  30.00-150.00   97
 28  \w     81.00 178.00   1.00   10.00    --  108.00  61.00-150.00   97
 29  \w     81.00 178.00   1.00   10.00    --  108.00  61.00 150.00   97
 30  \w     76.00 174.00   1.00   10.00    --  108.00  77.00   0.00   98
 31  \w     80.00 178.00   1.00   10.00    --  108.00  66.00 -41.00   98
;
_diffrn_measurement_device 'four-circle diffractometer'
_diffrn_measurement_device_type 'Xcalibur, Onyx, Nova'
_diffrn_measurement_method '\w scans'
_diffrn_orient_matrix_type 'CrysAlisPro convention (1999,Acta A55,543-557)'
_diffrn_orient_matrix_UB_11 -0.0326186000
_diffrn_orient_matrix_UB_12 -0.1305893000
_diffrn_orient_matrix_UB_13 -0.0330526000
_diffrn_orient_matrix_UB_21 -0.1250476000
_diffrn_orient_matrix_UB_22 0.0393611000
_diffrn_orient_matrix_UB_23 -0.0946244000
_diffrn_orient_matrix_UB_31 0.0973761000
_diffrn_orient_matrix_UB_32 0.0068533000
_diffrn_orient_matrix_UB_33 -0.0857131000
_diffrn_radiation_monochromator mirror
_diffrn_radiation_probe x-ray
_diffrn_radiation_type CuK\a
_diffrn_radiation_wavelength 1.54184
_diffrn_reflns_av_R_equivalents 0.0512
_diffrn_reflns_av_unetI/netI 0.0338
_diffrn_reflns_Laue_measured_fraction_full 0.999
_diffrn_reflns_Laue_measured_fraction_max 0.999
_diffrn_reflns_limit_h_max 12
_diffrn_reflns_limit_h_min -11
_diffrn_reflns_limit_k_max 13
_diffrn_reflns_limit_k_min -13
_diffrn_reflns_limit_l_max 14
_diffrn_reflns_limit_l_min -14
_diffrn_reflns_number 24724
_diffrn_reflns_point_group_measured_fraction_full 0.999
_diffrn_reflns_point_group_measured_fraction_max 0.999
_diffrn_reflns_theta_full 67.684
_diffrn_reflns_theta_max 72.113
_diffrn_reflns_theta_min 3.784
_diffrn_source 'micro-focus sealed X-ray tube'
_diffrn_source_type 'Nova (Cu) X-ray Source'
_exptl_absorpt_coefficient_mu 0.755
_exptl_absorpt_correction_T_max 1.00000
_exptl_absorpt_correction_T_min 0.15194
_exptl_absorpt_correction_type multi-scan
_exptl_absorpt_process_details
;
CrysAlisPro 1.171.38.41r (Rigaku Oxford Diffraction, 2015)
Empirical absorption correction using spherical harmonics,
 implemented in SCALE3 ABSPACK scaling algorithm.
;
_exptl_crystal_colour colourless
_exptl_crystal_colour_primary colourless
_exptl_crystal_density_diffrn 1.320
_exptl_crystal_description plate
_exptl_crystal_F_000 548
_exptl_crystal_size_max 0.2
_exptl_crystal_size_mid 0.1
_exptl_crystal_size_min 0.1
_refine_diff_density_max 0.444
_refine_diff_density_min -0.431
_refine_diff_density_rms 0.038
_refine_ls_abs_structure_details
;
 Flack x determined using 2293 quotients [(I+)-(I-)]/[(I+)+(I-)]
 (Parsons, Flack and Wagner, Acta Cryst. B69 (2013) 249-259).
;
_refine_ls_abs_structure_Flack -0.10(7)
_refine_ls_extinction_method none
_refine_ls_goodness_of_fit_ref 1.034
_refine_ls_hydrogen_treatment mixed
_refine_ls_matrix_type full
_refine_ls_number_parameters 349
_refine_ls_number_reflns 5045
_refine_ls_number_restraints 1
_refine_ls_restrained_S_all 1.034
_refine_ls_R_factor_all 0.0332
_refine_ls_R_factor_gt 0.0326
_refine_ls_shift/su_max 0.001
_refine_ls_shift/su_mean 0.000
_refine_ls_structure_factor_coef Fsqd
_refine_ls_weighting_details 'w=1/[\s^2^(Fo^2^)+(0.0516P)^2^+0.2083P] where P=(Fo^2^+2Fc^2^)/3'
_refine_ls_weighting_scheme calc
_refine_ls_wR_factor_gt 0.0849
_refine_ls_wR_factor_ref 0.0857
_reflns_Friedel_coverage 0.899
_reflns_Friedel_fraction_full 0.999
_reflns_Friedel_fraction_max 0.999
_reflns_number_gt 4946
_reflns_number_total 5045
_reflns_threshold_expression 'I > 2\s(I)'
_cod_data_source_file np8b00863_si_002.cif
_cod_data_source_block lp_180115
_cod_original_cell_volume 1284.314(16)
_cod_database_code 1552648
_shelx_shelxl_version_number 2016/6
_shelx_space_group_comment
;
The symmetry employed for this shelxl refinement is uniquely defined
by the following loop, which should always be used as a source of
symmetry information in preference to the above space-group names.
They are only intended as comments.
;
_shelx_estimated_absorpt_t_max 0.928
_shelx_estimated_absorpt_t_min 0.864
_reflns_odcompleteness_completeness 99.92
_reflns_odcompleteness_iscentric 1
_reflns_odcompleteness_theta 71.98
_olex2_refinement_description
;
1. Fixed Uiso
 At 1.2 times of:
  All C(H) groups, All C(H,H) groups
 At 1.5 times of:
  All C(H,H,H) groups, All O(H) groups
2.a Ternary CH refined with riding coordinates:
 C9(H9), C14(H14), C19(H19), C21(H21), C24(H24), C30(H30), C31(H31), C33(H33)
2.b Secondary CH2 refined with riding coordinates:
 C11(H11A,H11B), C13(H13A,H13B), C22(H22A,H22B), C27(H27A,H27B), C29(H29A,H29B)
2.c Aromatic/amide H refined with riding coordinates:
 C18(H18), C26(H26), C34(H34)
2.d Idealised Me refined as rotating group:
 C12(H12A,H12B,H12C), C15(H15A,H15B,H15C), C28(H28A,H28B,H28C), C32(H32A,H32B,
 H32C)
2.e Idealised tetrahedral OH refined as rotating group:
 O1(H1), O2(H2), O8(H8)
;
_olex2_submission_special_instructions 'No special instructions were received'
_oxdiff_exptl_absorpt_empirical_details
;
Empirical correction (ABSPACK) includes:
- Absorption correction using spherical harmonics
- Frame scaling
;
_oxdiff_exptl_absorpt_empirical_full_max 5.525
_oxdiff_exptl_absorpt_empirical_full_min 0.582

loop_
_space_group_symop_operation_xyz
'x, y, z'
'-x, y+1/2, -z'

loop_
_atom_site_label
_atom_site_type_symbol
_atom_site_fract_x
_atom_site_fract_y
_atom_site_fract_z
_atom_site_U_iso_or_equiv
_atom_site_adp_type
_atom_site_occupancy
_atom_site_site_symmetry_order
_atom_site_calc_flag
_atom_site_refinement_flags_posn
O1 O -0.42643(16) -0.34767(14) 0.00163(12) 0.0244(3) Uani 1 1 d .
H1 H -0.444173 -0.397385 0.048888 0.037 Uiso 1 1 calc GR
O2 O -0.56987(15) 0.00234(13) -0.19458(12) 0.0228(3) Uani 1 1 d .
H2 H -0.592527 0.062328 -0.236016 0.034 Uiso 1 1 calc GR
O3 O -0.43140(16) -0.21897(14) -0.49294(12) 0.0239(3) Uani 1 1 d .
O4 O -0.20350(16) -0.23959(15) -0.42694(12) 0.0248(3) Uani 1 1 d .
O5 O -0.22247(17) 0.04300(13) 0.00651(13) 0.0262(3) Uani 1 1 d .
O6 O -0.23671(18) 0.19380(16) 0.12628(16) 0.0337(4) Uani 1 1 d .
C7 C -0.3175(2) -0.21559(17) -0.40721(17) 0.0203(4) Uani 1 1 d .
O8 O -0.71356(15) 0.09235(13) -0.38999(13) 0.0218(3) Uani 1 1 d .
H8 H -0.633530 0.070810 -0.354578 0.033 Uiso 1 1 calc GR
C9 C -0.6039(2) -0.10338(18) -0.26274(17) 0.0203(4) Uani 1 1 d .
H9 H -0.590590 -0.172515 -0.209172 0.024 Uiso 1 1 calc R
C10 C -0.2648(2) -0.27835(18) -0.10735(17) 0.0196(4) Uani 1 1 d .
C11 C -0.3683(2) -0.30066(17) -0.22571(17) 0.0194(4) Uani 1 1 d .
H11A H -0.465407 -0.313342 -0.215603 0.023 Uiso 1 1 calc R
H11B H -0.338698 -0.370323 -0.265066 0.023 Uiso 1 1 calc R
C12 C -0.5740(2) -0.1995(2) -0.73757(18) 0.0274(4) Uani 1 1 d .
H12A H -0.518703 -0.129464 -0.748070 0.041 Uiso 1 1 calc GR
H12B H -0.624795 -0.228159 -0.812396 0.041 Uiso 1 1 calc GR
H12C H -0.511210 -0.261903 -0.699246 0.041 Uiso 1 1 calc GR
C13 C -0.1784(2) -0.33428(19) 0.10168(18) 0.0237(4) Uani 1 1 d .
H13A H -0.163075 -0.407632 0.148110 0.028 Uiso 1 1 calc R
H13B H -0.087744 -0.313495 0.081973 0.028 Uiso 1 1 calc R
C14 C -0.7816(2) -0.05365(18) -0.53835(17) 0.0207(4) Uani 1 1 d .
H14 H -0.800561 0.017477 -0.589216 0.025 Uiso 1 1 calc R
C15 C -0.9550(2) 0.0257(2) -0.43092(18) 0.0249(4) Uani 1 1 d .
H15A H -0.964787 0.066050 -0.360433 0.037 Uiso 1 1 calc GR
H15B H -1.014593 -0.045056 -0.442231 0.037 Uiso 1 1 calc GR
H15C H -0.983809 0.079436 -0.496135 0.037 Uiso 1 1 calc GR
C16 C -0.6772(2) -0.16748(19) -0.66566(17) 0.0233(4) Uani 1 1 d .
C17 C -0.2847(2) -0.36267(19) -0.01090(18) 0.0214(4) Uani 1 1 d .
C18 C -0.1185(2) -0.27894(19) -0.13333(18) 0.0225(4) Uani 1 1 d .
H18 H -0.048623 -0.337982 -0.110348 0.027 Uiso 1 1 calc R
C19 C -0.2094(2) -0.08651(18) 0.01407(17) 0.0212(4) Uani 1 1 d .
H19 H -0.108214 -0.110091 0.029646 0.025 Uiso 1 1 calc R
C20 C -0.3572(2) -0.18342(18) -0.29460(16) 0.0189(4) Uani 1 1 d .
C21 C -0.5570(2) -0.17903(18) -0.45564(16) 0.0198(4) Uani 1 1 d .
H21 H -0.616397 -0.248305 -0.444044 0.024 Uiso 1 1 calc R
C22 C -0.7588(2) -0.10088(19) -0.32400(17) 0.0210(4) Uani 1 1 d .
H22A H -0.815543 -0.085067 -0.266122 0.025 Uiso 1 1 calc R
H22B H -0.784564 -0.180865 -0.355613 0.025 Uiso 1 1 calc R
C23 C -0.8013(2) -0.01053(18) -0.42145(17) 0.0202(4) Uani 1 1 d .
C24 C -0.2879(2) -0.14244(17) -0.09664(16) 0.0190(4) Uani 1 1 d .
H24 H -0.390638 -0.126020 -0.106457 0.023 Uiso 1 1 calc R
C25 C -0.2524(3) 0.0056(3) 0.2967(2) 0.0345(5) Uani 1 1 d .
C26 C -0.1057(2) -0.1825(2) -0.19372(17) 0.0223(4) Uani 1 1 d .
H26 H -0.025243 -0.161287 -0.222297 0.027 Uiso 1 1 calc R
C27 C -0.8864(2) -0.1481(2) -0.59761(19) 0.0278(5) Uani 1 1 d .
H27A H -0.899476 -0.211644 -0.543738 0.033 Uiso 1 1 calc R
H27B H -0.978707 -0.112721 -0.632064 0.033 Uiso 1 1 calc R
C28 C -0.2276(2) 0.01785(19) -0.24068(18) 0.0237(4) Uani 1 1 d .
H28A H -0.219188 0.023777 -0.320718 0.036 Uiso 1 1 calc GR
H28B H -0.143975 0.052144 -0.190960 0.036 Uiso 1 1 calc GR
H28C H -0.311229 0.061142 -0.230419 0.036 Uiso 1 1 calc GR
C29 C -0.2168(2) -0.2346(2) 0.17739(18) 0.0268(4) Uani 1 1 d .
H29A H -0.287124 -0.265676 0.218596 0.032 Uiso 1 1 calc R
H29B H -0.131686 -0.213792 0.235577 0.032 Uiso 1 1 calc R
C30 C -0.4985(2) -0.11695(17) -0.34116(16) 0.0183(4) Uani 1 1 d .
H30 H -0.472681 -0.034808 -0.360426 0.022 Uiso 1 1 calc R
C31 C -0.2751(2) -0.1216(2) 0.11499(17) 0.0231(4) Uani 1 1 d .
H31 H -0.377919 -0.133764 0.084572 0.028 Uiso 1 1 calc R
C32 C -0.2621(3) -0.4916(2) -0.0438(2) 0.0301(5) Uani 1 1 d .
H32A H -0.285619 -0.544939 0.014074 0.045 Uiso 1 1 calc GR
H32B H -0.163586 -0.503078 -0.047846 0.045 Uiso 1 1 calc GR
H32C H -0.322621 -0.509152 -0.118489 0.045 Uiso 1 1 calc GR
C33 C -0.6359(2) -0.09969(19) -0.55232(16) 0.0204(4) Uani 1 1 d .
H33 H -0.575134 -0.030791 -0.562491 0.024 Uiso 1 1 calc R
C34 C -0.8130(2) -0.1936(2) -0.68807(18) 0.0271(4) Uani 1 1 d .
H34 H -0.859047 -0.236290 -0.753921 0.032 Uiso 1 1 calc R
C35 C -0.2577(2) -0.0105(2) 0.18585(19) 0.0263(4) Uani 1 1 d .
C36 C -0.2406(2) -0.11160(18) -0.20958(17) 0.0205(4) Uani 1 1 d .
C37 C -0.2395(2) 0.0888(2) 0.1081(2) 0.0271(5) Uani 1 1 d .
H25A H -0.234(3) 0.085(3) 0.333(3) 0.035(7) Uiso 1 1 d .
H25B H -0.258(4) -0.061(4) 0.355(3) 0.057(11) Uiso 1 1 d .

loop_
_atom_site_aniso_label
_atom_site_aniso_U_11
_atom_site_aniso_U_22
_atom_site_aniso_U_33
_atom_site_aniso_U_23
_atom_site_aniso_U_13
_atom_site_aniso_U_12
O1 0.0241(7) 0.0274(8) 0.0225(7) 0.0056(6) 0.0069(6) -0.0044(6)
O2 0.0269(7) 0.0229(7) 0.0196(6) -0.0025(5) 0.0070(5) 0.0033(6)
O3 0.0245(7) 0.0280(8) 0.0198(6) -0.0027(6) 0.0061(5) 0.0068(6)
O4 0.0238(7) 0.0292(8) 0.0235(7) -0.0022(6) 0.0097(5) 0.0034(6)
O5 0.0310(8) 0.0201(7) 0.0292(8) -0.0051(6) 0.0102(6) -0.0042(6)
O6 0.0330(9) 0.0256(9) 0.0441(9) -0.0123(7) 0.0115(7) -0.0031(6)
C7 0.0245(9) 0.0169(9) 0.0202(9) 0.0006(7) 0.0067(7) 0.0017(7)
O8 0.0256(7) 0.0172(6) 0.0224(7) -0.0010(5) 0.0046(5) -0.0015(5)
C9 0.0223(9) 0.0199(9) 0.0200(9) -0.0002(8) 0.0079(7) 0.0007(8)
C10 0.0198(9) 0.0197(10) 0.0195(9) -0.0006(7) 0.0046(7) -0.0004(7)
C11 0.0224(9) 0.0171(9) 0.0192(9) -0.0001(7) 0.0053(7) -0.0002(7)
C12 0.0325(11) 0.0293(11) 0.0211(9) -0.0007(8) 0.0071(8) 0.0061(9)
C13 0.0253(10) 0.0235(10) 0.0215(10) 0.0011(8) 0.0035(8) -0.0005(8)
C14 0.0217(9) 0.0186(9) 0.0220(9) -0.0010(7) 0.0049(7) 0.0020(8)
C15 0.0220(10) 0.0270(10) 0.0264(10) -0.0006(8) 0.0065(8) 0.0036(8)
C16 0.0300(10) 0.0195(9) 0.0205(9) -0.0001(8) 0.0052(8) 0.0054(8)
C17 0.0231(9) 0.0194(9) 0.0214(9) 0.0010(8) 0.0038(7) -0.0001(8)
C18 0.0216(9) 0.0233(10) 0.0227(9) -0.0026(8) 0.0051(8) 0.0030(8)
C19 0.0225(9) 0.0174(9) 0.0244(9) -0.0022(8) 0.0069(8) -0.0012(7)
C20 0.0195(9) 0.0189(9) 0.0195(9) 0.0004(7) 0.0067(7) 0.0008(7)
C21 0.0221(9) 0.0190(9) 0.0203(9) -0.0001(7) 0.0085(7) 0.0018(7)
C22 0.0222(9) 0.0193(9) 0.0239(9) 0.0010(8) 0.0100(7) -0.0007(8)
C23 0.0192(9) 0.0190(10) 0.0231(9) -0.0015(8) 0.0058(7) -0.0003(7)
C24 0.0197(9) 0.0184(9) 0.0202(9) 0.0002(7) 0.0068(7) -0.0011(7)
C25 0.0366(12) 0.0391(14) 0.0274(11) -0.0105(10) 0.0061(9) 0.0017(11)
C26 0.0199(9) 0.0268(10) 0.0219(9) -0.0027(8) 0.0079(7) -0.0019(8)
C27 0.0249(10) 0.0264(11) 0.0314(11) -0.0089(9) 0.0043(8) -0.0011(8)
C28 0.0251(9) 0.0212(10) 0.0268(10) 0.0009(8) 0.0099(8) -0.0035(8)
C29 0.0312(10) 0.0282(11) 0.0201(9) -0.0013(8) 0.0036(8) -0.0027(9)
C30 0.0199(9) 0.0173(9) 0.0184(9) 0.0009(7) 0.0058(7) 0.0004(7)
C31 0.0225(9) 0.0267(11) 0.0199(9) -0.0040(8) 0.0043(7) -0.0029(8)
C32 0.0424(12) 0.0200(10) 0.0280(11) 0.0023(9) 0.0080(9) 0.0011(9)
C33 0.0228(9) 0.0192(9) 0.0205(9) 0.0000(7) 0.0074(7) 0.0003(8)
C34 0.0300(11) 0.0225(10) 0.0269(10) -0.0072(8) 0.0019(8) 0.0021(9)
C35 0.0215(10) 0.0302(11) 0.0271(10) -0.0083(9) 0.0049(8) 0.0006(8)
C36 0.0212(9) 0.0205(10) 0.0211(9) -0.0010(8) 0.0075(7) -0.0023(8)
C37 0.0219(10) 0.0281(11) 0.0314(11) -0.0112(9) 0.0056(8) -0.0030(8)

loop_
_atom_type_symbol
_atom_type_description
_atom_type_scat_dispersion_real
_atom_type_scat_dispersion_imag
_atom_type_scat_source
C C 0.0181 0.0091 'International Tables Vol C Tables 4.2.6.8 and 6.1.1.4'
H H 0.0000 0.0000 'International Tables Vol C Tables 4.2.6.8 and 6.1.1.4'
O O 0.0492 0.0322 'International Tables Vol C Tables 4.2.6.8 and 6.1.1.4'

loop_
_geom_angle_atom_site_label_1
_geom_angle_atom_site_label_2
_geom_angle_atom_site_label_3
_geom_angle
C17 O1 H1 109.5
C9 O2 H2 109.5
C7 O3 C21 111.62(15)
C37 O5 C19 110.39(17)
O3 C7 C20 110.97(17)
O4 C7 O3 119.16(18)
O4 C7 C20 129.84(19)
C23 O8 H8 109.5
O2 C9 H9 107.5
O2 C9 C22 109.82(16)
O2 C9 C30 108.88(16)
C22 C9 H9 107.5
C22 C9 C30 115.36(16)
C30 C9 H9 107.5
C17 C10 C11 114.61(16)
C17 C10 C24 120.21(17)
C18 C10 C11 105.31(16)
C18 C10 C17 115.03(16)
C18 C10 C24 100.30(15)
C24 C10 C11 98.94(15)
C10 C11 H11A 111.1
C10 C11 H11B 111.1
C10 C11 C20 103.54(15)
H11A C11 H11B 109.0
C20 C11 H11A 111.1
C20 C11 H11B 111.1
H12A C12 H12B 109.5
H12A C12 H12C 109.5
H12B C12 H12C 109.5
C16 C12 H12A 109.5
C16 C12 H12B 109.5
C16 C12 H12C 109.5
H13A C13 H13B 107.2
C17 C13 H13A 107.9
C17 C13 H13B 107.9
C29 C13 H13A 107.9
C29 C13 H13B 107.9
C29 C13 C17 117.50(18)
C23 C14 H14 104.9
C23 C14 C27 116.11(18)
C23 C14 C33 120.00(16)
C27 C14 H14 104.9
C27 C14 C33 104.51(16)
C33 C14 H14 104.9
H15A C15 H15B 109.5
H15A C15 H15C 109.5
H15B C15 H15C 109.5
C23 C15 H15A 109.5
C23 C15 H15B 109.5
C23 C15 H15C 109.5
C12 C16 C33 123.04(19)
C34 C16 C12 126.3(2)
C34 C16 C33 110.61(19)
O1 C17 C10 106.49(15)
O1 C17 C13 111.50(17)
O1 C17 C32 109.47(17)
C10 C17 C13 110.87(16)
C32 C17 C10 110.27(17)
C32 C17 C13 108.24(17)
C10 C18 H18 126.0
C26 C18 C10 107.94(18)
C26 C18 H18 126.0
O5 C19 H19 110.2
O5 C19 C24 109.84(16)
O5 C19 C31 105.09(16)
C24 C19 H19 110.2
C24 C19 C31 111.21(17)
C31 C19 H19 110.2
C7 C20 C11 108.73(16)
C7 C20 C30 99.80(15)
C7 C20 C36 114.12(16)
C11 C20 C36 102.41(15)
C30 C20 C11 115.88(16)
C30 C20 C36 116.21(16)
O3 C21 H21 110.4
O3 C21 C30 103.73(15)
O3 C21 C33 105.55(15)
C30 C21 H21 110.4
C33 C21 H21 110.4
C33 C21 C30 115.91(16)
C9 C22 H22A 108.1
C9 C22 H22B 108.1
C9 C22 C23 116.99(17)
H22A C22 H22B 107.3
C23 C22 H22A 108.1
C23 C22 H22B 108.1
O8 C23 C14 108.11(16)
O8 C23 C15 108.63(16)
O8 C23 C22 106.68(16)
C14 C23 C15 109.17(16)
C14 C23 C22 114.55(16)
C15 C23 C22 109.52(16)
C10 C24 H24 109.3
C19 C24 C10 115.21(16)
C19 C24 H24 109.3
C19 C24 C36 118.45(16)
C36 C24 C10 94.25(15)
C36 C24 H24 109.3
C35 C25 H25A 121.6(19)
C35 C25 H25B 125(2)
H25A C25 H25B 113(3)
C18 C26 H26 125.6
C18 C26 C36 108.74(18)
C36 C26 H26 125.6
C14 C27 H27A 111.5
C14 C27 H27B 111.5
H27A C27 H27B 109.3
C34 C27 C14 101.30(18)
C34 C27 H27A 111.5
C34 C27 H27B 111.5
H28A C28 H28B 109.5
H28A C28 H28C 109.5
H28B C28 H28C 109.5
C36 C28 H28A 109.5
C36 C28 H28B 109.5
C36 C28 H28C 109.5
C13 C29 H29A 108.3
C13 C29 H29B 108.3
H29A C29 H29B 107.4
C31 C29 C13 115.81(17)
C31 C29 H29A 108.3
C31 C29 H29B 108.3
C9 C30 C20 118.85(16)
C9 C30 H30 106.3
C20 C30 H30 106.3
C21 C30 C9 114.81(16)
C21 C30 C20 103.29(15)
C21 C30 H30 106.3
C19 C31 H31 107.7
C29 C31 C19 115.25(18)
C29 C31 H31 107.7
C35 C31 C19 102.26(18)
C35 C31 C29 115.89(18)
C35 C31 H31 107.7
C17 C32 H32A 109.5
C17 C32 H32B 109.5
C17 C32 H32C 109.5
H32A C32 H32B 109.5
H32A C32 H32C 109.5
H32B C32 H32C 109.5
C14 C33 H33 109.3
C16 C33 C14 100.84(16)
C16 C33 H33 109.3
C21 C33 C14 115.91(16)
C21 C33 C16 111.72(16)
C21 C33 H33 109.3
C16 C34 C27 112.64(18)
C16 C34 H34 123.7
C27 C34 H34 123.7
C25 C35 C31 130.7(2)
C25 C35 C37 122.3(2)
C37 C35 C31 106.87(18)
C24 C36 C20 97.96(15)
C26 C36 C20 107.21(16)
C26 C36 C24 100.54(16)
C26 C36 C28 114.96(17)
C28 C36 C20 115.01(17)
C28 C36 C24 118.88(17)
O5 C37 C35 108.89(19)
O6 C37 O5 122.1(2)
O6 C37 C35 129.0(2)

loop_
_geom_bond_atom_site_label_1
_geom_bond_atom_site_label_2
_geom_bond_distance
O1 H1 0.8400
O1 C17 1.431(2)
O2 H2 0.8400
O2 C9 1.443(2)
O3 C7 1.341(2)
O3 C21 1.460(2)
O4 C7 1.215(3)
O5 C19 1.468(2)
O5 C37 1.363(3)
O6 C37 1.203(3)
C7 C20 1.522(3)
O8 H8 0.8400
O8 C23 1.443(2)
C9 H9 1.0000
C9 C22 1.531(3)
C9 C30 1.539(3)
C10 C11 1.573(3)
C10 C17 1.539(3)
C10 C18 1.523(3)
C10 C24 1.559(3)
C11 H11A 0.9900
C11 H11B 0.9900
C11 C20 1.574(3)
C12 H12A 0.9800
C12 H12B 0.9800
C12 H12C 0.9800
C12 C16 1.500(3)
C13 H13A 0.9900
C13 H13B 0.9900
C13 C17 1.546(3)
C13 C29 1.539(3)
C14 H14 1.0000
C14 C23 1.530(3)
C14 C27 1.540(3)
C14 C33 1.554(3)
C15 H15A 0.9800
C15 H15B 0.9800
C15 H15C 0.9800
C15 C23 1.533(3)
C16 C33 1.533(3)
C16 C34 1.326(3)
C17 C32 1.535(3)
C18 H18 0.9500
C18 C26 1.327(3)
C19 H19 1.0000
C19 C24 1.517(3)
C19 C31 1.533(3)
C20 C30 1.562(3)
C20 C36 1.577(3)
C21 H21 1.0000
C21 C30 1.535(3)
C21 C33 1.533(3)
C22 H22A 0.9900
C22 H22B 0.9900
C22 C23 1.537(3)
C24 H24 1.0000
C24 C36 1.556(3)
C25 C35 1.327(3)
C25 H25A 0.99(3)
C25 H25B 1.04(4)
C26 H26 0.9500
C26 C36 1.516(3)
C27 H27A 0.9900
C27 H27B 0.9900
C27 C34 1.508(3)
C28 H28A 0.9800
C28 H28B 0.9800
C28 H28C 0.9800
C28 C36 1.519(3)
C29 H29A 0.9900
C29 H29B 0.9900
C29 C31 1.524(3)
C30 H30 1.0000
C31 H31 1.0000
C31 C35 1.503(3)
C32 H32A 0.9800
C32 H32B 0.9800
C32 H32C 0.9800
C33 H33 1.0000
C34 H34 0.9500
C35 C37 1.490(4)

loop_
_geom_torsion_atom_site_label_1
_geom_torsion_atom_site_label_2
_geom_torsion_atom_site_label_3
_geom_torsion_atom_site_label_4
_geom_torsion
O2 C9 C22 C23 70.4(2)
O2 C9 C30 C20 87.3(2)
O2 C9 C30 C21 -149.76(16)
O3 C7 C20 C11 98.02(19)
O3 C7 C20 C30 -23.7(2)
O3 C7 C20 C36 -148.38(17)
O3 C21 C30 C9 -160.06(16)
O3 C21 C30 C20 -29.10(18)
O3 C21 C33 C14 175.00(16)
O3 C21 C33 C16 60.3(2)
O4 C7 C20 C11 -80.2(3)
O4 C7 C20 C30 158.1(2)
O4 C7 C20 C36 33.4(3)
O5 C19 C24 C10 171.46(16)
O5 C19 C24 C36 61.1(2)
O5 C19 C31 C29 -151.84(17)
O5 C19 C31 C35 -25.2(2)
C7 O3 C21 C30 15.2(2)
C7 O3 C21 C33 137.59(16)
C7 C20 C30 C9 159.64(17)
C7 C20 C30 C21 31.15(18)
C7 C20 C36 C24 -157.61(16)
C7 C20 C36 C26 -53.9(2)
C7 C20 C36 C28 75.3(2)
C9 C22 C23 O8 -33.9(2)
C9 C22 C23 C14 85.7(2)
C9 C22 C23 C15 -151.25(18)
C10 C11 C20 C7 124.69(16)
C10 C11 C20 C30 -123.95(17)
C10 C11 C20 C36 3.60(19)
C10 C18 C26 C36 0.9(2)
C10 C24 C36 C20 61.46(16)
C10 C24 C36 C26 -47.80(17)
C10 C24 C36 C28 -174.17(17)
C11 C10 C17 O1 -58.7(2)
C11 C10 C17 C13 179.83(17)
C11 C10 C17 C32 60.0(2)
C11 C10 C18 C26 69.4(2)
C11 C10 C24 C19 176.57(16)
C11 C10 C24 C36 -59.16(16)
C11 C20 C30 C9 43.2(2)
C11 C20 C30 C21 -85.34(19)
C11 C20 C36 C24 -40.31(17)
C11 C20 C36 C26 63.38(18)
C11 C20 C36 C28 -167.42(16)
C12 C16 C33 C14 161.15(19)
C12 C16 C33 C21 -75.1(2)
C12 C16 C34 C27 179.9(2)
C13 C29 C31 C19 -36.5(3)
C13 C29 C31 C35 -155.88(19)
C14 C27 C34 C16 18.7(3)
C17 C10 C11 C20 163.59(16)
C17 C10 C18 C26 -163.44(17)
C17 C10 C24 C19 51.2(2)
C17 C10 C24 C36 175.43(17)
C17 C13 C29 C31 -45.0(3)
C18 C10 C11 C20 -68.98(19)
C18 C10 C17 O1 178.99(16)
C18 C10 C17 C13 57.5(2)
C18 C10 C17 C32 -62.3(2)
C18 C10 C24 C19 -76.0(2)
C18 C10 C24 C36 48.31(17)
C18 C26 C36 C20 -70.3(2)
C18 C26 C36 C24 31.5(2)
C18 C26 C36 C28 160.43(18)
C19 O5 C37 O6 171.5(2)
C19 O5 C37 C35 -7.4(2)
C19 C24 C36 C20 -176.80(17)
C19 C24 C36 C26 73.9(2)
C19 C24 C36 C28 -52.4(3)
C19 C31 C35 C25 -156.3(2)
C19 C31 C35 C37 21.3(2)
C21 O3 C7 O4 -175.66(18)
C21 O3 C7 C20 5.9(2)
C22 C9 C30 C20 -148.74(17)
C22 C9 C30 C21 -25.8(2)
C23 C14 C27 C34 -164.38(17)
C23 C14 C33 C16 162.54(18)
C23 C14 C33 C21 41.8(3)
C24 C10 C11 C20 34.36(18)
C24 C10 C17 O1 59.0(2)
C24 C10 C17 C13 -62.5(2)
C24 C10 C17 C32 177.64(18)
C24 C10 C18 C26 -32.9(2)
C24 C19 C31 C29 89.4(2)
C24 C19 C31 C35 -144.02(17)
C25 C35 C37 O5 168.2(2)
C25 C35 C37 O6 -10.6(4)
C27 C14 C23 O8 -168.90(17)
C27 C14 C23 C15 -50.9(2)
C27 C14 C23 C22 72.3(2)
C27 C14 C33 C16 30.1(2)
C27 C14 C33 C21 -90.6(2)
C29 C13 C17 O1 -34.7(2)
C29 C13 C17 C10 83.7(2)
C29 C13 C17 C32 -155.21(19)
C29 C31 C35 C25 -30.1(3)
C29 C31 C35 C37 147.47(18)
C30 C9 C22 C23 -53.1(2)
C30 C20 C36 C24 87.03(19)
C30 C20 C36 C26 -169.28(16)
C30 C20 C36 C28 -40.1(2)
C30 C21 C33 C14 -70.9(2)
C30 C21 C33 C16 174.41(16)
C31 C19 C24 C10 -72.6(2)
C31 C19 C24 C36 176.99(17)
C31 C35 C37 O5 -9.6(2)
C31 C35 C37 O6 171.6(2)
C33 C14 C23 O8 63.9(2)
C33 C14 C23 C15 -178.13(17)
C33 C14 C23 C22 -54.9(2)
C33 C14 C27 C34 -29.8(2)
C33 C16 C34 C27 0.8(3)
C33 C21 C30 C9 84.8(2)
C33 C21 C30 C20 -144.28(16)
C34 C16 C33 C14 -19.7(2)
C34 C16 C33 C21 104.0(2)
C36 C20 C30 C9 -77.2(2)
C36 C20 C30 C21 154.32(16)
C37 O5 C19 C24 140.73(17)
C37 O5 C19 C31 21.0(2)
